data_7028686
loop_
_publ_author_name
'Moxey, Graeme J.'
'Ortu, Fabrizio'
'Goldney Sidley, Leon'
'Strandberg, Helen N.'
'Blake, Alexander J.'
'Lewis, William'
'Kays, Deborah L.'

_publ_section_title
;
 Synthesis and characterisation of magnesium complexes containing
 sterically demanding N,N'-bis(aryl)amidinate ligands.
;
_journal_issue 12
_journal_name_full 'Dalton transactions (Cambridge, England : 2003)'
_journal_page_first 4838
_journal_page_last 4846
_journal_paper_doi 10.1039/c3dt53234h
_journal_volume 43
_journal_year 2014
_chemical_formula_moiety 'C54 H74 Mg N4 O, C6 D6'
_chemical_formula_sum 'C60 H74 D6 Mg N4 O'
_chemical_formula_weight 903.63
_chemical_name_systematic
; 
 ? 
;
_space_group_IT_number 14
_symmetry_cell_setting monoclinic
_symmetry_space_group_name_Hall '-P 2yn'
_symmetry_space_group_name_H-M 'P 1 21/n 1'
_atom_sites_solution_hydrogens geom
_atom_sites_solution_primary direct
_atom_sites_solution_secondary difmap
_audit_creation_method SHELXL-97
_cell_angle_alpha 90.00
_cell_angle_beta 92.042(5)
_cell_angle_gamma 90.00
_cell_formula_units_Z 4
_cell_length_a 12.3061(11)
_cell_length_b 21.499(2)
_cell_length_c 20.0063(18)
_cell_measurement_reflns_used 5913
_cell_measurement_temperature 90(2)
_cell_measurement_theta_max 26.41
_cell_measurement_theta_min 2.13
_cell_volume 5289.7(8)
_computing_cell_refinement 'Bruker SAINT version 6.36A (Bruker, 2002)'
_computing_data_collection 'Bruker SMART version 5.625 (Bruker, 2001)'
_computing_data_reduction 'Bruker SAINT; SHELXTL (Sheldrick, 2008)'
_computing_molecular_graphics 'Olex2 v1.1.5   OlexSys Ltd. 2004 \^A-- 2011'
_computing_structure_refinement 'SHELXL-97 (Sheldrick, 2008)'
_computing_structure_solution 'SHELXS-97 (Sheldrick, 2008)'
_diffrn_ambient_temperature 90(2)
_diffrn_detector_area_resol_mean 8.366
_diffrn_measured_fraction_theta_full 0.985
_diffrn_measured_fraction_theta_max 0.985
_diffrn_measurement_device_type 'Bruker SMART APEX CCD area detector'
_diffrn_measurement_method '\w scans'
_diffrn_radiation_monochromator graphite
_diffrn_radiation_source 'fine-focus sealed tube'
_diffrn_radiation_type MoK\a
_diffrn_radiation_wavelength 0.71073
_diffrn_reflns_av_R_equivalents 0.0671
_diffrn_reflns_av_sigmaI/netI 0.0629
_diffrn_reflns_limit_h_max 15
_diffrn_reflns_limit_h_min -15
_diffrn_reflns_limit_k_max 27
_diffrn_reflns_limit_k_min -24
_diffrn_reflns_limit_l_max 25
_diffrn_reflns_limit_l_min -25
_diffrn_reflns_number 49343
_diffrn_reflns_theta_full 27.27
_diffrn_reflns_theta_max 27.27
_diffrn_reflns_theta_min 2.04
_diffrn_standards_decay_% 0
_diffrn_standards_number 0
_exptl_absorpt_coefficient_mu 0.077
_exptl_absorpt_correction_T_max 0.746
_exptl_absorpt_correction_T_min 0.636
_exptl_absorpt_correction_type multi-scan
_exptl_absorpt_process_details 'SADABS 2007/2'
_exptl_crystal_colour colourless
_exptl_crystal_density_diffrn 1.135
_exptl_crystal_density_method 'not measured'
_exptl_crystal_description block
_exptl_crystal_F_000 1952
_exptl_crystal_size_max 0.26
_exptl_crystal_size_mid 0.23
_exptl_crystal_size_min 0.11
_refine_diff_density_max 0.686
_refine_diff_density_min -0.362
_refine_diff_density_rms 0.046
_refine_ls_extinction_method none
_refine_ls_goodness_of_fit_ref 1.024
_refine_ls_hydrogen_treatment constr
_refine_ls_matrix_type full
_refine_ls_number_parameters 630
_refine_ls_number_reflns 11694
_refine_ls_number_restraints 24
_refine_ls_restrained_S_all 1.025
_refine_ls_R_factor_all 0.1063
_refine_ls_R_factor_gt 0.0649
_refine_ls_shift/su_max 0.000
_refine_ls_shift/su_mean 0.000
_refine_ls_structure_factor_coef Fsqd
_refine_ls_weighting_details 'calc w=1/[\s^2^(Fo^2^)+(0.0641P)^2^+1.9954P] where P=(Fo^2^+2Fc^2^)/3'
_refine_ls_weighting_scheme calc
_refine_ls_wR_factor_gt 0.1418
_refine_ls_wR_factor_ref 0.1622
_reflns_number_gt 7556
_reflns_number_total 11694
_reflns_threshold_expression I>2\s(I)
_cod_data_source_file c3dt53234h.txt
_cod_data_source_block 1
_cod_depositor_comments
;
The following automatic conversions were performed:

'_symmetry_cell_setting' value 'Monoclinic' changed to 'monoclinic'
according to
/usr/data/users/saulius/automatic-downloads/current/RSC/lib/dictionaries/cif_core.dic
dictionary named 'cif_core.dic' version 2.4.2 from 2011-04-26.

Automatic conversion script
Id: cif_fix_values 2281 2013-09-26 08:29:07Z andrius 
;
_cod_original_cell_volume 5289.8(8)
_cod_original_sg_symbol_H-M 'P21/n  '
_cod_database_code 7028686

loop_
_symmetry_equiv_pos_as_xyz
'x, y, z'
'-x+1/2, y+1/2, -z+1/2'
'-x, -y, -z'
'x-1/2, -y-1/2, z-1/2'

loop_
_atom_site_label
_atom_site_type_symbol
_atom_site_fract_x
_atom_site_fract_y
_atom_site_fract_z
_atom_site_U_iso_or_equiv
_atom_site_adp_type
_atom_site_occupancy
_atom_site_symmetry_multiplicity
_atom_site_calc_flag
_atom_site_refinement_flags
_atom_site_disorder_assembly
_atom_site_disorder_group
Mg1 Mg 0.09471(6) 0.17780(3) 0.25327(4) 0.02796(18) Uani 1 1 d . . .
O1 O 0.00882(13) 0.21649(7) 0.17185(8) 0.0333(4) Uani 1 1 d . . .
N1 N 0.20110(15) 0.12468(8) 0.19425(9) 0.0293(4) Uani 1 1 d . . .
N2 N 0.26011(15) 0.20163(9) 0.26003(9) 0.0331(4) Uani 1 1 d . . .
N3 N -0.00263(15) 0.22264(9) 0.32599(9) 0.0301(4) Uani 1 1 d . . .
N4 N 0.00228(15) 0.11980(9) 0.31301(9) 0.0308(4) Uani 1 1 d . . .
C1 C 0.28646(18) 0.15753(10) 0.21602(11) 0.0296(5) Uani 1 1 d . A .
C2 C 0.4007(2) 0.14529(12) 0.19212(11) 0.0408(6) Uani 1 1 d D . .
H2A H 0.3885 0.1091 0.1614 0.049 Uiso 0.795(5) 1 calc PR A 1
H2B H 0.4357 0.1653 0.2326 0.049 Uiso 0.205(5) 1 calc PR A 2
C3 C 0.4814(2) 0.11945(15) 0.24245(14) 0.0388(9) Uani 0.795(5) 1 d PD A 1
H3A H 0.4479 0.0847 0.2668 0.047 Uiso 0.795(5) 1 calc PR A 1
H3B H 0.5023 0.1521 0.2753 0.047 Uiso 0.795(5) 1 calc PR A 1
C3A C 0.4602(3) 0.08564(19) 0.2039(5) 0.029(3) Uani 0.205(5) 1 d PD A 2
H3AA H 0.4422 0.0564 0.1669 0.035 Uiso 0.205(5) 1 calc PR A 2
H3AB H 0.4366 0.0666 0.2460 0.035 Uiso 0.205(5) 1 calc PR A 2
C4 C 0.58253(19) 0.09616(12) 0.20828(14) 0.0448(6) Uani 1 1 d D . .
H4AA H 0.6367 0.0820 0.2427 0.054 Uiso 0.795(5) 1 calc PR A 1
H4AB H 0.5628 0.0600 0.1797 0.054 Uiso 0.795(5) 1 calc PR A 1
H4BC H 0.6015 0.1278 0.2427 0.054 Uiso 0.205(5) 1 calc PR A 2
H4BD H 0.6210 0.0570 0.2200 0.054 Uiso 0.205(5) 1 calc PR A 2
C5 C 0.6324(2) 0.14555(16) 0.16629(17) 0.0493(10) Uani 0.795(5) 1 d PD A 1
H5A H 0.6923 0.1269 0.1414 0.059 Uiso 0.795(5) 1 calc PR A 1
H5B H 0.6641 0.1780 0.1961 0.059 Uiso 0.795(5) 1 calc PR A 1
C5A C 0.6132(11) 0.1183(5) 0.1404(4) 0.052(4) Uiso 0.205(5) 1 d PD A 2
H5AA H 0.6923 0.1269 0.1412 0.063 Uiso 0.205(5) 1 calc PR A 2
H5AB H 0.5987 0.0845 0.1076 0.063 Uiso 0.205(5) 1 calc PR A 2
C6 C 0.5533(2) 0.17546(16) 0.11743(14) 0.0614(9) Uani 1 1 d D . .
H6AA H 0.5397 0.1466 0.0795 0.074 Uiso 0.795(5) 1 calc PR A 1
H6AB H 0.5872 0.2135 0.0995 0.074 Uiso 0.795(5) 1 calc PR A 1
H6BC H 0.5414 0.1718 0.0684 0.074 Uiso 0.205(5) 1 calc PR A 2
H6BD H 0.6030 0.2111 0.1253 0.074 Uiso 0.205(5) 1 calc PR A 2
C7 C 0.4450(2) 0.19298(12) 0.14613(14) 0.0494(7) Uani 1 1 d D A .
H7A H 0.4537 0.2327 0.1707 0.059 Uiso 1 1 calc R . .
H7B H 0.3915 0.1999 0.1087 0.059 Uiso 1 1 calc R . .
C8 C 0.20534(18) 0.07677(10) 0.14532(11) 0.0294(5) Uani 1 1 d . . .
C9 C 0.21169(18) 0.01456(11) 0.16587(11) 0.0309(5) Uani 1 1 d . . .
C10 C 0.20467(19) -0.03260(11) 0.11811(12) 0.0337(5) Uani 1 1 d . . .
H10 H 0.2106 -0.0747 0.1323 0.040 Uiso 1 1 calc R . .
C11 C 0.18925(19) -0.01981(11) 0.05014(12) 0.0342(5) Uani 1 1 d . . .
C12 C 0.1852(2) 0.04210(11) 0.03080(12) 0.0353(5) Uani 1 1 d . . .
H12 H 0.1760 0.0517 -0.0154 0.042 Uiso 1 1 calc R . .
C13 C 0.19393(19) 0.09085(11) 0.07661(11) 0.0322(5) Uani 1 1 d . . .
C14 C 0.2254(2) -0.00122(11) 0.23902(11) 0.0359(5) Uani 1 1 d . . .
H14A H 0.1581 0.0084 0.2616 0.054 Uiso 1 1 calc R . .
H14B H 0.2853 0.0233 0.2591 0.054 Uiso 1 1 calc R . .
H14C H 0.2418 -0.0456 0.2440 0.054 Uiso 1 1 calc R . .
C15 C 0.1774(2) -0.07125(12) -0.00099(13) 0.0464(7) Uani 1 1 d . . .
H15A H 0.1180 -0.0611 -0.0331 0.070 Uiso 1 1 calc R . .
H15B H 0.1611 -0.1104 0.0216 0.070 Uiso 1 1 calc R . .
H15C H 0.2453 -0.0756 -0.0247 0.070 Uiso 1 1 calc R . .
C16 C 0.1927(2) 0.15708(11) 0.05151(12) 0.0435(6) Uani 1 1 d . . .
H16A H 0.2612 0.1660 0.0299 0.065 Uiso 1 1 calc R . .
H16B H 0.1842 0.1856 0.0892 0.065 Uiso 1 1 calc R . .
H16C H 0.1319 0.1626 0.0191 0.065 Uiso 1 1 calc R . .
C17 C 0.33630(17) 0.24421(11) 0.28912(11) 0.0301(5) Uani 1 1 d . . .
C18 C 0.39154(18) 0.23026(11) 0.35009(11) 0.0305(5) Uani 1 1 d . . .
C19 C 0.46303(18) 0.27435(11) 0.37790(11) 0.0328(5) Uani 1 1 d . . .
H19 H 0.5016 0.2647 0.4186 0.039 Uiso 1 1 calc R . .
C20 C 0.47987(18) 0.33172(11) 0.34839(11) 0.0328(5) Uani 1 1 d . . .
C21 C 0.42171(19) 0.34528(12) 0.28976(11) 0.0350(5) Uani 1 1 d . . .
H21 H 0.4315 0.3846 0.2691 0.042 Uiso 1 1 calc R . .
C22 C 0.34912(19) 0.30276(11) 0.26027(11) 0.0325(5) Uani 1 1 d . . .
C23 C 0.3712(2) 0.17037(12) 0.38672(13) 0.0422(6) Uani 1 1 d . . .
H23A H 0.2938 0.1672 0.3961 0.063 Uiso 1 1 calc R . .
H23B H 0.4142 0.1699 0.4289 0.063 Uiso 1 1 calc R . .
H23C H 0.3923 0.1351 0.3590 0.063 Uiso 1 1 calc R . .
C24 C 0.5558(2) 0.37921(12) 0.38077(13) 0.0422(6) Uani 1 1 d . . .
H24A H 0.5672 0.4134 0.3494 0.063 Uiso 1 1 calc R . .
H24B H 0.6257 0.3595 0.3925 0.063 Uiso 1 1 calc R . .
H24C H 0.5236 0.3955 0.4213 0.063 Uiso 1 1 calc R . .
C25 C 0.2813(2) 0.32215(12) 0.19934(12) 0.0411(6) Uani 1 1 d . . .
H25A H 0.2739 0.2870 0.1684 0.062 Uiso 1 1 calc R . .
H25B H 0.3169 0.3569 0.1771 0.062 Uiso 1 1 calc R . .
H25C H 0.2091 0.3352 0.2130 0.062 Uiso 1 1 calc R . .
C26 C -0.03906(18) 0.16806(11) 0.34698(11) 0.0299(5) Uani 1 1 d . B .
C27 C -0.12236(18) 0.15730(11) 0.40094(11) 0.0370(6) Uani 1 1 d D . .
H27 H -0.0990 0.1172 0.4223 0.044 Uiso 0.885(5) 1 calc PR B 1
H27A H -0.1035 0.1122 0.4045 0.044 Uiso 0.115(5) 1 calc PR B 2
C28 C -0.1268(2) 0.20254(13) 0.45896(12) 0.0350(7) Uani 0.885(5) 1 d PD B 1
H28A H -0.0534 0.2065 0.4805 0.042 Uiso 0.885(5) 1 calc PR B 1
H28B H -0.1490 0.2440 0.4419 0.042 Uiso 0.885(5) 1 calc PR B 1
C28A C -0.1018(5) 0.1672(18) 0.4753(3) 0.073(10) Uiso 0.115(5) 1 d PD B 2
H28C H -0.0677 0.1294 0.4951 0.087 Uiso 0.115(5) 1 calc PR B 2
H28D H -0.0505 0.2023 0.4824 0.087 Uiso 0.115(5) 1 calc PR B 2
C29 C -0.20611(19) 0.18109(12) 0.51019(11) 0.0390(6) Uani 1 1 d D . .
H29A H -0.2082 0.2119 0.5469 0.047 Uiso 0.885(5) 1 calc PR B 1
H29B H -0.1812 0.1410 0.5296 0.047 Uiso 0.885(5) 1 calc PR B 1
H29C H -0.2365 0.2212 0.4941 0.047 Uiso 0.115(5) 1 calc PR B 2
H29D H -0.1912 0.1844 0.5590 0.047 Uiso 0.115(5) 1 calc PR B 2
C30 C -0.3198(2) 0.17324(14) 0.47876(12) 0.0419(9) Uani 0.885(5) 1 d PD B 1
H30A H -0.3698 0.1580 0.5128 0.050 Uiso 0.885(5) 1 calc PR B 1
H30B H -0.3472 0.2139 0.4621 0.050 Uiso 0.885(5) 1 calc PR B 1
C30A C -0.2875(15) 0.1292(7) 0.4956(2) 0.037(6) Uiso 0.115(5) 1 d PD B 2
H30C H -0.2557 0.0888 0.5099 0.045 Uiso 0.115(5) 1 calc PR B 2
H30D H -0.3539 0.1363 0.5211 0.045 Uiso 0.115(5) 1 calc PR B 2
C31 C -0.3169(2) 0.12721(14) 0.42116(13) 0.0514(7) Uani 1 1 d D . .
H31A H -0.3008 0.0853 0.4394 0.062 Uiso 0.885(5) 1 calc PR B 1
H31B H -0.3898 0.1256 0.3986 0.062 Uiso 0.885(5) 1 calc PR B 1
H31C H -0.3435 0.0847 0.4109 0.062 Uiso 0.115(5) 1 calc PR B 2
H31D H -0.3794 0.1557 0.4133 0.062 Uiso 0.115(5) 1 calc PR B 2
C32 C -0.23373(19) 0.14303(16) 0.37000(12) 0.0524(8) Uani 1 1 d D B .
H32A H -0.2596 0.1795 0.3438 0.063 Uiso 1 1 calc R . .
H32B H -0.2275 0.1076 0.3387 0.063 Uiso 1 1 calc R . .
C33 C -0.02938(18) 0.28227(10) 0.35188(11) 0.0295(5) Uani 1 1 d . . .
C34 C 0.04506(18) 0.31056(11) 0.39762(11) 0.0311(5) Uani 1 1 d . . .
C35 C 0.02537(19) 0.37030(11) 0.42025(12) 0.0354(5) Uani 1 1 d . . .
H35 H 0.0756 0.3887 0.4516 0.042 Uiso 1 1 calc R . .
C36 C -0.0655(2) 0.40431(11) 0.39867(12) 0.0351(5) Uani 1 1 d . . .
C37 C -0.13642(19) 0.37631(11) 0.35242(11) 0.0337(5) Uani 1 1 d . . .
H37 H -0.1983 0.3990 0.3365 0.040 Uiso 1 1 calc R . .
C38 C -0.12057(18) 0.31614(11) 0.32835(11) 0.0312(5) Uani 1 1 d . . .
C39 C 0.14477(19) 0.27562(12) 0.42231(12) 0.0385(6) Uani 1 1 d . . .
H39A H 0.1227 0.2376 0.4452 0.058 Uiso 1 1 calc R . .
H39B H 0.1875 0.3019 0.4535 0.058 Uiso 1 1 calc R . .
H39C H 0.1890 0.2646 0.3843 0.058 Uiso 1 1 calc R . .
C40 C -0.0850(2) 0.46925(11) 0.42471(14) 0.0476(7) Uani 1 1 d . . .
H40A H -0.1462 0.4881 0.3995 0.071 Uiso 1 1 calc R . .
H40B H -0.0196 0.4945 0.4193 0.071 Uiso 1 1 calc R . .
H40C H -0.1017 0.4672 0.4722 0.071 Uiso 1 1 calc R . .
C41 C -0.2024(2) 0.28945(12) 0.27828(13) 0.0404(6) Uani 1 1 d . . .
H41A H -0.1740 0.2507 0.2600 0.061 Uiso 1 1 calc R . .
H41B H -0.2157 0.3193 0.2419 0.061 Uiso 1 1 calc R . .
H41C H -0.2706 0.2810 0.3004 0.061 Uiso 1 1 calc R . .
C42 C -0.01337(18) 0.05691(10) 0.33122(11) 0.0298(5) Uani 1 1 d . . .
C43 C 0.03746(18) 0.03101(11) 0.38892(12) 0.0329(5) Uani 1 1 d . . .
C44 C 0.02212(19) -0.03159(11) 0.40327(12) 0.0349(5) Uani 1 1 d . . .
H44 H 0.0555 -0.0483 0.4429 0.042 Uiso 1 1 calc R . .
C45 C -0.03990(19) -0.07065(11) 0.36206(12) 0.0345(5) Uani 1 1 d . . .
C46 C -0.08454(19) -0.04507(11) 0.30333(12) 0.0337(5) Uani 1 1 d . . .
H46 H -0.1250 -0.0712 0.2734 0.040 Uiso 1 1 calc R . .
C47 C -0.07219(18) 0.01734(11) 0.28683(11) 0.0308(5) Uani 1 1 d . . .
C48 C 0.1144(2) 0.06944(12) 0.43259(13) 0.0407(6) Uani 1 1 d . . .
H48A H 0.1752 0.0836 0.4062 0.061 Uiso 1 1 calc R . .
H48B H 0.1422 0.0441 0.4701 0.061 Uiso 1 1 calc R . .
H48C H 0.0756 0.1056 0.4498 0.061 Uiso 1 1 calc R . .
C49 C -0.0589(2) -0.13839(11) 0.37922(13) 0.0433(6) Uani 1 1 d . . .
H49A H -0.1272 -0.1424 0.4026 0.065 Uiso 1 1 calc R . .
H49B H 0.0014 -0.1535 0.4081 0.065 Uiso 1 1 calc R . .
H49C H -0.0632 -0.1631 0.3380 0.065 Uiso 1 1 calc R . .
C50 C -0.1185(2) 0.04192(11) 0.22154(12) 0.0364(6) Uani 1 1 d . . .
H50A H -0.0594 0.0497 0.1911 0.055 Uiso 1 1 calc R . .
H50B H -0.1575 0.0808 0.2294 0.055 Uiso 1 1 calc R . .
H50C H -0.1688 0.0113 0.2015 0.055 Uiso 1 1 calc R . .
C51 C -0.0037(2) 0.28238(11) 0.15568(12) 0.0359(5) Uani 1 1 d . . .
H51A H 0.0624 0.2986 0.1349 0.043 Uiso 1 1 calc R . .
H51B H -0.0172 0.3069 0.1964 0.043 Uiso 1 1 calc R . .
C52 C -0.1009(2) 0.28561(12) 0.10688(13) 0.0406(6) Uani 1 1 d . . .
H52A H -0.1698 0.2891 0.1306 0.049 Uiso 1 1 calc R . .
H52B H -0.0948 0.3212 0.0758 0.049 Uiso 1 1 calc R . .
C53 C -0.0934(2) 0.22411(12) 0.07046(13) 0.0450(7) Uani 1 1 d . . .
H53A H -0.1646 0.2120 0.0498 0.054 Uiso 1 1 calc R . .
H53B H -0.0388 0.2259 0.0353 0.054 Uiso 1 1 calc R . .
C54 C -0.0586(2) 0.17962(11) 0.12571(12) 0.0390(6) Uani 1 1 d . . .
H54A H -0.1226 0.1629 0.1483 0.047 Uiso 1 1 calc R . .
H54B H -0.0166 0.1445 0.1077 0.047 Uiso 1 1 calc R . .
C55 C 0.5089(2) -0.05294(13) 0.31208(15) 0.0489(7) Uani 1 1 d . . .
D55 H 0.4773 -0.0548 0.2681 0.059 Uiso 1 1 calc R . .
C56 C 0.4439(2) -0.05593(12) 0.36681(15) 0.0488(7) Uani 1 1 d . . .
D56 H 0.3673 -0.0600 0.3605 0.059 Uiso 1 1 calc R . .
C57 C 0.4899(2) -0.05295(12) 0.43086(14) 0.0474(7) Uani 1 1 d . . .
D57 H 0.4450 -0.0547 0.4685 0.057 Uiso 1 1 calc R . .
C58 C 0.6017(2) -0.04748(12) 0.43982(14) 0.0469(7) Uani 1 1 d . . .
D58 H 0.6336 -0.0460 0.4837 0.056 Uiso 1 1 calc R . .
C59 C 0.6664(2) -0.04422(12) 0.38524(14) 0.0457(6) Uani 1 1 d . . .
D59 H 0.7429 -0.0399 0.3915 0.055 Uiso 1 1 calc R . .
C60 C 0.6205(2) -0.04724(12) 0.32166(14) 0.0487(7) Uani 1 1 d . . .
D60 H 0.6655 -0.0454 0.2841 0.058 Uiso 1 1 calc R . .

loop_
_atom_site_aniso_label
_atom_site_aniso_U_11
_atom_site_aniso_U_22
_atom_site_aniso_U_33
_atom_site_aniso_U_23
_atom_site_aniso_U_13
_atom_site_aniso_U_12
Mg1 0.0261(4) 0.0293(4) 0.0282(4) -0.0019(3) -0.0028(3) 0.0008(3)
O1 0.0373(9) 0.0308(9) 0.0311(8) -0.0014(7) -0.0084(7) -0.0001(7)
N1 0.0302(10) 0.0282(10) 0.0293(10) -0.0024(8) -0.0018(8) -0.0004(8)
N2 0.0279(10) 0.0375(11) 0.0338(10) -0.0087(9) -0.0018(8) -0.0016(8)
N3 0.0290(10) 0.0294(10) 0.0317(10) -0.0031(8) -0.0023(8) 0.0014(8)
N4 0.0313(10) 0.0298(11) 0.0312(10) -0.0013(8) 0.0009(8) 0.0020(8)
C1 0.0293(12) 0.0320(12) 0.0272(11) 0.0005(9) -0.0046(9) 0.0038(10)
C2 0.0304(13) 0.0538(16) 0.0383(14) 0.0066(12) 0.0016(11) 0.0110(12)
C3 0.0311(17) 0.0400(19) 0.045(2) 0.0010(15) -0.0009(14) 0.0034(14)
C3A 0.021(6) 0.042(7) 0.025(6) -0.012(5) 0.000(4) -0.010(5)
C4 0.0289(13) 0.0462(16) 0.0590(17) -0.0045(13) -0.0021(12) 0.0067(11)
C5 0.0335(19) 0.049(2) 0.066(2) -0.010(2) 0.0093(17) 0.0006(15)
C6 0.0421(16) 0.093(3) 0.0496(17) 0.0126(17) 0.0130(14) 0.0074(16)
C7 0.0426(16) 0.0467(16) 0.0599(18) 0.0124(14) 0.0148(14) 0.0096(13)
C8 0.0282(12) 0.0295(12) 0.0305(12) -0.0039(9) -0.0014(9) 0.0016(9)
C9 0.0286(12) 0.0325(13) 0.0313(12) 0.0005(10) -0.0020(10) 0.0027(10)
C10 0.0380(13) 0.0266(12) 0.0364(13) -0.0014(10) -0.0006(10) 0.0035(10)
C11 0.0351(13) 0.0331(13) 0.0339(13) -0.0072(10) -0.0043(10) 0.0034(10)
C12 0.0420(14) 0.0358(14) 0.0276(12) -0.0010(10) -0.0053(10) 0.0066(11)
C13 0.0365(13) 0.0286(12) 0.0312(12) -0.0019(10) -0.0033(10) 0.0034(10)
C14 0.0371(13) 0.0354(13) 0.0350(13) 0.0016(10) -0.0013(10) 0.0049(11)
C15 0.0588(18) 0.0391(15) 0.0409(15) -0.0095(12) -0.0045(13) 0.0034(13)
C16 0.0620(18) 0.0339(14) 0.0341(13) 0.0005(11) -0.0045(12) 0.0033(12)
C17 0.0224(11) 0.0391(13) 0.0290(12) -0.0075(10) 0.0014(9) -0.0012(10)
C18 0.0257(11) 0.0351(13) 0.0306(12) -0.0039(10) 0.0007(9) 0.0029(10)
C19 0.0282(12) 0.0432(14) 0.0266(11) -0.0047(10) -0.0042(9) 0.0035(10)
C20 0.0288(12) 0.0401(14) 0.0292(12) -0.0073(10) -0.0026(10) -0.0032(10)
C21 0.0365(13) 0.0369(13) 0.0313(12) -0.0005(10) -0.0019(10) -0.0054(11)
C22 0.0301(12) 0.0418(14) 0.0254(11) -0.0033(10) -0.0029(9) -0.0021(10)
C23 0.0364(14) 0.0414(15) 0.0485(15) 0.0019(12) -0.0055(12) 0.0033(11)
C24 0.0392(14) 0.0475(16) 0.0390(14) -0.0065(12) -0.0094(11) -0.0081(12)
C25 0.0397(14) 0.0484(16) 0.0346(13) 0.0009(11) -0.0072(11) -0.0049(12)
C26 0.0257(11) 0.0358(13) 0.0277(11) -0.0031(10) -0.0043(9) 0.0026(10)
C27 0.0300(13) 0.0399(14) 0.0413(14) -0.0073(11) 0.0040(11) -0.0015(10)
C28 0.0373(16) 0.0394(17) 0.0282(14) 0.0008(12) 0.0010(11) -0.0037(13)
C29 0.0491(15) 0.0370(14) 0.0309(12) -0.0015(10) 0.0033(11) 0.0016(12)
C30 0.0352(16) 0.052(2) 0.0396(16) 0.0028(14) 0.0096(13) 0.0019(13)
C31 0.0326(14) 0.074(2) 0.0485(16) -0.0148(15) 0.0078(12) -0.0066(14)
C32 0.0344(15) 0.087(2) 0.0361(14) -0.0109(14) 0.0021(12) -0.0119(14)
C33 0.0305(12) 0.0303(12) 0.0279(11) -0.0004(9) 0.0025(9) -0.0005(10)
C34 0.0291(12) 0.0352(13) 0.0292(12) -0.0023(10) 0.0005(10) -0.0020(10)
C35 0.0353(13) 0.0379(14) 0.0331(12) -0.0074(10) 0.0027(10) -0.0072(11)
C36 0.0411(14) 0.0290(13) 0.0358(13) 0.0004(10) 0.0084(11) -0.0013(10)
C37 0.0344(13) 0.0329(13) 0.0340(13) 0.0033(10) 0.0053(10) 0.0039(10)
C38 0.0292(12) 0.0345(13) 0.0299(12) 0.0020(10) 0.0006(10) -0.0008(10)
C39 0.0295(12) 0.0471(15) 0.0385(13) -0.0076(11) -0.0050(11) 0.0012(11)
C40 0.0614(18) 0.0312(14) 0.0506(16) -0.0047(12) 0.0091(14) 0.0015(12)
C41 0.0331(13) 0.0469(15) 0.0406(14) -0.0036(12) -0.0075(11) 0.0035(11)
C42 0.0268(12) 0.0304(12) 0.0324(12) -0.0010(9) 0.0041(9) 0.0023(9)
C43 0.0255(12) 0.0366(14) 0.0366(13) -0.0016(10) 0.0006(10) 0.0027(10)
C44 0.0304(12) 0.0377(14) 0.0364(13) 0.0046(10) -0.0023(10) 0.0046(10)
C45 0.0322(13) 0.0317(13) 0.0397(13) 0.0014(10) 0.0022(10) 0.0050(10)
C46 0.0294(12) 0.0344(13) 0.0372(13) -0.0035(10) -0.0004(10) -0.0013(10)
C47 0.0267(11) 0.0320(13) 0.0337(12) -0.0001(10) 0.0007(10) 0.0032(9)
C48 0.0373(14) 0.0409(15) 0.0432(15) -0.0010(11) -0.0073(11) -0.0015(11)
C49 0.0463(16) 0.0349(14) 0.0483(15) 0.0044(12) -0.0029(12) 0.0010(11)
C50 0.0380(14) 0.0361(14) 0.0348(13) -0.0018(10) -0.0029(11) 0.0016(11)
C51 0.0377(14) 0.0298(13) 0.0394(13) 0.0024(10) -0.0082(11) -0.0021(10)
C52 0.0428(15) 0.0377(14) 0.0404(14) 0.0024(11) -0.0123(11) 0.0028(11)
C53 0.0544(17) 0.0411(15) 0.0382(14) -0.0017(11) -0.0179(12) 0.0028(13)
C54 0.0432(14) 0.0345(14) 0.0380(13) -0.0008(11) -0.0141(11) -0.0050(11)
C55 0.0523(18) 0.0450(16) 0.0492(16) -0.0003(13) -0.0017(14) 0.0067(13)
C56 0.0448(16) 0.0394(16) 0.0623(19) -0.0042(13) 0.0031(14) 0.0002(12)
C57 0.0544(18) 0.0384(15) 0.0505(17) -0.0067(12) 0.0147(14) -0.0047(13)
C58 0.0543(17) 0.0397(15) 0.0465(16) -0.0058(12) 0.0006(13) -0.0038(13)
C59 0.0444(15) 0.0379(15) 0.0548(17) -0.0020(12) 0.0031(13) 0.0027(12)
C60 0.0559(18) 0.0399(15) 0.0510(17) 0.0034(13) 0.0139(14) 0.0060(13)

loop_
_atom_type_symbol
_atom_type_description
_atom_type_scat_dispersion_real
_atom_type_scat_dispersion_imag
_atom_type_scat_source
C C 0.0033 0.0016 'International Tables Vol C Tables 4.2.6.8 and 6.1.1.4'
D D 0.0000 0.0000 'International Tables Vol C Tables 4.2.6.8 and 6.1.1.4'
H H 0.0000 0.0000 'International Tables Vol C Tables 4.2.6.8 and 6.1.1.4'
Mg Mg 0.0486 0.0363 'International Tables Vol C Tables 4.2.6.8 and 6.1.1.4'
N N 0.0061 0.0033 'International Tables Vol C Tables 4.2.6.8 and 6.1.1.4'
O O 0.0106 0.0060 'International Tables Vol C Tables 4.2.6.8 and 6.1.1.4'

loop_
_geom_angle_atom_site_label_1
_geom_angle_atom_site_label_2
_geom_angle_atom_site_label_3
_geom_angle
O1 Mg1 N4 114.45(7)
O1 Mg1 N2 114.63(8)
N4 Mg1 N2 130.90(8)
O1 Mg1 N1 94.91(7)
N4 Mg1 N1 110.81(8)
N2 Mg1 N1 63.39(7)
O1 Mg1 N3 94.06(7)
N4 Mg1 N3 63.40(7)
N2 Mg1 N3 114.21(8)
N1 Mg1 N3 170.83(8)
C54 O1 C51 109.58(16)
C54 O1 Mg1 122.73(13)
C51 O1 Mg1 127.39(13)
C1 N1 C8 124.27(19)
C1 N1 Mg1 91.60(14)
C8 N1 Mg1 143.99(15)
C1 N2 C17 123.57(19)
C1 N2 Mg1 92.39(14)
C17 N2 Mg1 143.95(15)
C26 N3 C33 126.45(19)
C26 N3 Mg1 91.16(13)
C33 N3 Mg1 142.37(15)
C26 N4 C42 123.20(19)
C26 N4 Mg1 92.97(14)
C42 N4 Mg1 142.99(15)
N1 C1 N2 112.6(2)
N1 C1 C2 122.3(2)
N2 C1 C2 125.1(2)
C3A C2 C7 120.0(4)
C7 C2 C3 115.0(2)
C3A C2 C1 123.5(3)
C7 C2 C1 115.81(18)
C3 C2 C1 116.79(18)
C3A C2 H2A 59.3
C7 C2 H2A 101.9
C3 C2 H2A 101.9
C1 C2 H2A 101.9
C3A C2 H2B 92.7
C7 C2 H2B 92.7
C3 C2 H2B 50.1
C1 C2 H2B 92.7
H2A C2 H2B 152.0
C2 C3 C4 110.6(2)
C2 C3 H3A 109.5
C4 C3 H3A 109.5
C2 C3 H3B 109.5
C4 C3 H3B 109.5
H3A C3 H3B 108.1
C2 C3A C4 111.1(2)
C2 C3A H3AA 109.4
C4 C3A H3AA 109.4
C2 C3A H3AB 109.4
C4 C3A H3AB 109.4
H3AA C3A H3AB 108.0
C5 C4 C3A 119.8(3)
C5A C4 C3A 106.0(8)
C5 C4 C3 112.1(2)
C5A C4 C3 122.5(3)
C5 C4 H4AA 109.2
C5A C4 H4AA 122.9
C3A C4 H4AA 129.4
C3 C4 H4AA 109.2
C5 C4 H4AB 109.2
C5A C4 H4AB 77.9
C3A C4 H4AB 68.1
C3 C4 H4AB 109.2
H4AA C4 H4AB 107.9
C5 C4 H4BC 79.1
C5A C4 H4BC 110.5
C3A C4 H4BC 110.5
C3 C4 H4BC 68.8
H4AA C4 H4BC 65.8
H4AB C4 H4BC 171.3
C5 C4 H4BD 122.3
C5A C4 H4BD 110.5
C3A C4 H4BD 110.5
C3 C4 H4BD 124.3
H4AB C4 H4BD 64.9
H4BC C4 H4BD 108.7
C4 C5 C6 113.6(3)
C4 C5 H5A 108.8
C6 C5 H5A 108.8
C4 C5 H5B 108.8
C6 C5 H5B 108.8
H5A C5 H5B 107.7
C6 C5A C4 113.6(3)
C6 C5A H5AA 108.8
C4 C5A H5AA 108.8
C6 C5A H5AB 108.8
C4 C5A H5AB 108.8
H5AA C5A H5AB 107.7
C5A C6 C7 121.1(4)
C5 C6 C7 114.7(2)
C5A C6 H6AA 77.7
C5 C6 H6AA 108.6
C7 C6 H6AA 108.6
C5A C6 H6AB 125.5
C5 C6 H6AB 108.6
C7 C6 H6AB 108.6
H6AA C6 H6AB 107.6
C5A C6 H6BC 107.0
C5 C6 H6BC 133.0
C7 C6 H6BC 107.0
H6AB C6 H6BC 75.9
C5A C6 H6BD 107.0
C5 C6 H6BD 81.1
C7 C6 H6BD 107.0
H6AA C6 H6BD 134.0
H6BC C6 H6BD 106.8
C2 C7 C6 114.0(2)
C2 C7 H7A 108.7
C6 C7 H7A 108.7
C2 C7 H7B 108.7
C6 C7 H7B 108.7
H7A C7 H7B 107.6
C9 C8 C13 119.6(2)
C9 C8 N1 119.5(2)
C13 C8 N1 120.7(2)
C10 C9 C8 119.5(2)
C10 C9 C14 120.3(2)
C8 C9 C14 120.2(2)
C11 C10 C9 121.9(2)
C11 C10 H10 119.1
C9 C10 H10 119.1
C12 C11 C10 117.6(2)
C12 C11 C15 120.8(2)
C10 C11 C15 121.5(2)
C11 C12 C13 122.5(2)
C11 C12 H12 118.8
C13 C12 H12 118.8
C12 C13 C8 118.8(2)
C12 C13 C16 119.4(2)
C8 C13 C16 121.8(2)
C9 C14 H14A 109.5
C9 C14 H14B 109.5
H14A C14 H14B 109.5
C9 C14 H14C 109.5
H14A C14 H14C 109.5
H14B C14 H14C 109.5
C11 C15 H15A 109.5
C11 C15 H15B 109.5
H15A C15 H15B 109.5
C11 C15 H15C 109.5
H15A C15 H15C 109.5
H15B C15 H15C 109.5
C13 C16 H16A 109.5
C13 C16 H16B 109.5
H16A C16 H16B 109.5
C13 C16 H16C 109.5
H16A C16 H16C 109.5
H16B C16 H16C 109.5
C22 C17 C18 119.5(2)
C22 C17 N2 119.6(2)
C18 C17 N2 120.6(2)
C19 C18 C17 118.6(2)
C19 C18 C23 120.0(2)
C17 C18 C23 121.3(2)
C20 C19 C18 122.4(2)
C20 C19 H19 118.8
C18 C19 H19 118.8
C21 C20 C19 117.9(2)
C21 C20 C24 120.9(2)
C19 C20 C24 121.1(2)
C20 C21 C22 121.7(2)
C20 C21 H21 119.2
C22 C21 H21 119.2
C21 C22 C17 119.8(2)
C21 C22 C25 119.2(2)
C17 C22 C25 121.0(2)
C18 C23 H23A 109.5
C18 C23 H23B 109.5
H23A C23 H23B 109.5
C18 C23 H23C 109.5
H23A C23 H23C 109.5
H23B C23 H23C 109.5
C20 C24 H24A 109.5
C20 C24 H24B 109.5
H24A C24 H24B 109.5
C20 C24 H24C 109.5
H24A C24 H24C 109.5
H24B C24 H24C 109.5
C22 C25 H25A 109.5
C22 C25 H25B 109.5
H25A C25 H25B 109.5
C22 C25 H25C 109.5
H25A C25 H25C 109.5
H25B C25 H25C 109.5
N3 C26 N4 112.46(19)
N3 C26 C27 126.7(2)
N4 C26 C27 120.8(2)
C32 C27 C28A 123.2(5)
C32 C27 C28 112.7(2)
C32 C27 C26 111.15(17)
C28A C27 C26 125.3(7)
C28 C27 C26 119.04(18)
C32 C27 H27 104.0
C28A C27 H27 70.4
C28 C27 H27 104.0
C26 C27 H27 104.0
C32 C27 H27A 92.1
C28A C27 H27A 92.1
C28 C27 H27A 125.7
C26 C27 H27A 92.1
C29 C28 C27 111.4(2)
C29 C28 H28A 109.4
C27 C28 H28A 109.4
C29 C28 H28B 109.4
C27 C28 H28B 109.4
H28A C28 H28B 108.0
C29 C28A C27 111.4(2)
C29 C28A H28C 109.3
C27 C28A H28C 109.3
C29 C28A H28D 109.3
C27 C28A H28D 109.3
H28C C28A H28D 108.0
C28 C29 C30A 122.0(5)
C28A C29 C30A 109.3(15)
C28 C29 C30 111.1(2)
C28A C29 C30 124.8(4)
C28 C29 H29A 109.4
C28A C29 H29A 121.3
C30A C29 H29A 126.8
C30 C29 H29A 109.4
C28 C29 H29B 109.4
C28A C29 H29B 75.7
C30A C29 H29B 68.2
C30 C29 H29B 109.4
H29A C29 H29B 108.0
C28 C29 H29C 76.1
C28A C29 H29C 109.8
C30A C29 H29C 109.8
C30 C29 H29C 68.4
H29A C29 H29C 68.7
H29B C29 H29C 174.5
C28 C29 H29D 123.1
C28A C29 H29D 109.8
C30A C29 H29D 109.8
C30 C29 H29D 123.4
H29B C29 H29D 68.4
H29C C29 H29D 108.3
C31 C30 C29 109.8(2)
C31 C30 H30A 109.7
C29 C30 H30A 109.7
C31 C30 H30B 109.7
C29 C30 H30B 109.7
H30A C30 H30B 108.2
C31 C30A C29 109.9(3)
C31 C30A H30C 109.7
C29 C30A H30C 109.7
C31 C30A H30D 109.7
C29 C30A H30D 109.7
H30C C30A H30D 108.2
C32 C31 C30 113.7(2)
C32 C31 C30A 120.9(6)
C32 C31 H31A 108.8
C30 C31 H31A 108.8
C30A C31 H31A 68.1
C32 C31 H31B 108.8
C30 C31 H31B 108.8
C30A C31 H31B 128.9
H31A C31 H31B 107.7
C32 C31 H31C 107.1
C30 C31 H31C 137.9
C30A C31 H31C 107.1
H31A C31 H31C 45.3
H31B C31 H31C 65.6
C32 C31 H31D 107.1
C30 C31 H31D 71.3
C30A C31 H31D 107.1
H31A C31 H31D 139.9
H31C C31 H31D 106.8
C31 C32 C27 113.2(2)
C31 C32 H32A 108.9
C27 C32 H32A 108.9
C31 C32 H32B 108.9
C27 C32 H32B 108.9
H32A C32 H32B 107.8
C38 C33 C34 119.1(2)
C38 C33 N3 122.4(2)
C34 C33 N3 118.1(2)
C35 C34 C33 119.7(2)
C35 C34 C39 120.3(2)
C33 C34 C39 120.0(2)
C34 C35 C36 122.2(2)
C34 C35 H35 118.9
C36 C35 H35 118.9
C37 C36 C35 117.3(2)
C37 C36 C40 121.8(2)
C35 C36 C40 120.9(2)
C36 C37 C38 122.7(2)
C36 C37 H37 118.7
C38 C37 H37 118.7
C37 C38 C33 119.0(2)
C37 C38 C41 118.9(2)
C33 C38 C41 122.1(2)
C34 C39 H39A 109.5
C34 C39 H39B 109.5
H39A C39 H39B 109.5
C34 C39 H39C 109.5
H39A C39 H39C 109.5
H39B C39 H39C 109.5
C36 C40 H40A 109.5
C36 C40 H40B 109.5
H40A C40 H40B 109.5
C36 C40 H40C 109.5
H40A C40 H40C 109.5
H40B C40 H40C 109.5
C38 C41 H41A 109.5
C38 C41 H41B 109.5
H41A C41 H41B 109.5
C38 C41 H41C 109.5
H41A C41 H41C 109.5
H41B C41 H41C 109.5
C43 C42 C47 118.7(2)
C43 C42 N4 121.9(2)
C47 C42 N4 119.0(2)
C44 C43 C42 119.5(2)
C44 C43 C48 119.8(2)
C42 C43 C48 120.6(2)
C45 C44 C43 122.6(2)
C45 C44 H44 118.7
C43 C44 H44 118.7
C44 C45 C46 117.1(2)
C44 C45 C49 122.2(2)
C46 C45 C49 120.7(2)
C47 C46 C45 122.5(2)
C47 C46 H46 118.7
C45 C46 H46 118.7
C46 C47 C42 119.3(2)
C46 C47 C50 120.3(2)
C42 C47 C50 120.4(2)
C43 C48 H48A 109.5
C43 C48 H48B 109.5
H48A C48 H48B 109.5
C43 C48 H48C 109.5
H48A C48 H48C 109.5
H48B C48 H48C 109.5
C45 C49 H49A 109.5
C45 C49 H49B 109.5
H49A C49 H49B 109.5
C45 C49 H49C 109.5
H49A C49 H49C 109.5
H49B C49 H49C 109.5
C47 C50 H50A 109.5
C47 C50 H50B 109.5
H50A C50 H50B 109.5
C47 C50 H50C 109.5
H50A C50 H50C 109.5
H50B C50 H50C 109.5
O1 C51 C52 105.15(18)
O1 C51 H51A 110.7
C52 C51 H51A 110.7
O1 C51 H51B 110.7
C52 C51 H51B 110.7
H51A C51 H51B 108.8
C53 C52 C51 102.09(19)
C53 C52 H52A 111.4
C51 C52 H52A 111.4
C53 C52 H52B 111.4
C51 C52 H52B 111.4
H52A C52 H52B 109.2
C54 C53 C52 102.8(2)
C54 C53 H53A 111.2
C52 C53 H53A 111.2
C54 C53 H53B 111.2
C52 C53 H53B 111.2
H53A C53 H53B 109.1
O1 C54 C53 105.04(19)
O1 C54 H54A 110.7
C53 C54 H54A 110.7
O1 C54 H54B 110.7
C53 C54 H54B 110.7
H54A C54 H54B 108.8
C56 C55 C60 119.6(3)
C56 C55 D55 120.2
C60 C55 D55 120.2
C55 C56 C57 120.2(3)
C55 C56 D56 119.9
C57 C56 D56 119.9
C56 C57 C58 119.7(3)
C56 C57 D57 120.2
C58 C57 D57 120.2
C59 C58 C57 120.1(3)
C59 C58 D58 119.9
C57 C58 D58 119.9
C60 C59 C58 120.1(3)
C60 C59 D59 120.0
C58 C59 D59 120.0
C59 C60 C55 120.3(3)
C59 C60 D60 119.8
C55 C60 D60 119.8

loop_
_geom_bond_atom_site_label_1
_geom_bond_atom_site_label_2
_geom_bond_distance
Mg1 O1 2.0832(17)
Mg1 N4 2.091(2)
Mg1 N2 2.099(2)
Mg1 N1 2.1266(19)
Mg1 N3 2.146(2)
O1 C54 1.454(3)
O1 C51 1.460(3)
N1 C1 1.326(3)
N1 C8 1.423(3)
N2 C1 1.342(3)
N2 C17 1.420(3)
N3 C26 1.329(3)
N3 C33 1.426(3)
N4 C26 1.350(3)
N4 C42 1.415(3)
C1 C2 1.524(3)
C2 C3A 1.491(3)
C2 C7 1.493(2)
C2 C3 1.496(3)
C2 H2A 1.0000
C2 H2B 1.0000
C3 C4 1.526(3)
C3 H3A 0.9900
C3 H3B 0.9900
C3A C4 1.522(3)
C3A H3AA 0.9900
C3A H3AB 0.9900
C4 C5 1.499(3)
C4 C5A 1.500(3)
C4 H4AA 0.9900
C4 H4AB 0.9900
C4 H4BC 0.9900
C4 H4BD 0.9900
C5 C6 1.499(3)
C5 H5A 0.9900
C5 H5B 0.9900
C5A C6 1.497(3)
C5A H5AA 0.9900
C5A H5AB 0.9900
C6 C7 1.518(3)
C6 H6AA 0.9900
C6 H6AB 0.9900
C6 H6BC 0.9900
C6 H6BD 0.9900
C7 H7A 0.9900
C7 H7B 0.9900
C8 C9 1.400(3)
C8 C13 1.410(3)
C9 C10 1.394(3)
C9 C14 1.506(3)
C10 C11 1.394(3)
C10 H10 0.9500
C11 C12 1.387(3)
C11 C15 1.510(3)
C12 C13 1.394(3)
C12 H12 0.9500
C13 C16 1.510(3)
C14 H14A 0.9800
C14 H14B 0.9800
C14 H14C 0.9800
C15 H15A 0.9800
C15 H15B 0.9800
C15 H15C 0.9800
C16 H16A 0.9800
C16 H16B 0.9800
C16 H16C 0.9800
C17 C22 1.396(3)
C17 C18 1.407(3)
C18 C19 1.395(3)
C18 C23 1.507(3)
C19 C20 1.386(3)
C19 H19 0.9500
C20 C21 1.383(3)
C20 C24 1.514(3)
C21 C22 1.394(3)
C21 H21 0.9500
C22 C25 1.511(3)
C23 H23A 0.9800
C23 H23B 0.9800
C23 H23C 0.9800
C24 H24A 0.9800
C24 H24B 0.9800
C24 H24C 0.9800
C25 H25A 0.9800
C25 H25B 0.9800
C25 H25C 0.9800
C26 C27 1.533(3)
C27 C32 1.515(2)
C27 C28A 1.515(3)
C27 C28 1.517(2)
C27 H27 1.0000
C27 H27A 1.0000
C28 C29 1.513(3)
C28 H28A 0.9900
C28 H28B 0.9900
C28A C29 1.513(3)
C28A H28C 0.9900
C28A H28D 0.9900
C29 C30A 1.521(3)
C29 C30 1.523(3)
C29 H29A 0.9900
C29 H29B 0.9900
C29 H29C 0.9900
C29 H29D 0.9900
C30 C31 1.520(3)
C30 H30A 0.9900
C30 H30B 0.9900
C30A C31 1.521(3)
C30A H30C 0.9900
C30A H30D 0.9900
C31 C32 1.512(3)
C31 H31A 0.9900
C31 H31B 0.9900
C31 H31C 0.9900
C31 H31D 0.9900
C32 H32A 0.9900
C32 H32B 0.9900
C33 C38 1.405(3)
C33 C34 1.409(3)
C34 C35 1.386(3)
C34 C39 1.507(3)
C35 C36 1.392(3)
C35 H35 0.9500
C36 C37 1.387(3)
C36 C40 1.512(3)
C37 C38 1.396(3)
C37 H37 0.9500
C38 C41 1.508(3)
C39 H39A 0.9800
C39 H39B 0.9800
C39 H39C 0.9800
C40 H40A 0.9800
C40 H40B 0.9800
C40 H40C 0.9800
C41 H41A 0.9800
C41 H41B 0.9800
C41 H41C 0.9800
C42 C43 1.408(3)
C42 C47 1.411(3)
C43 C44 1.391(3)
C43 C48 1.511(3)
C44 C45 1.387(3)
C44 H44 0.9500
C45 C46 1.392(3)
C45 C49 1.516(3)
C46 C47 1.391(3)
C46 H46 0.9500
C47 C50 1.502(3)
C48 H48A 0.9800
C48 H48B 0.9800
C48 H48C 0.9800
C49 H49A 0.9800
C49 H49B 0.9800
C49 H49C 0.9800
C50 H50A 0.9800
C50 H50B 0.9800
C50 H50C 0.9800
C51 C52 1.518(3)
C51 H51A 0.9900
C51 H51B 0.9900
C52 C53 1.514(3)
C52 H52A 0.9900
C52 H52B 0.9900
C53 C54 1.512(3)
C53 H53A 0.9900
C53 H53B 0.9900
C54 H54A 0.9900
C54 H54B 0.9900
C55 C56 1.381(4)
C55 C60 1.385(4)
C55 D55 0.9500
C56 C57 1.384(4)
C56 D56 0.9500
C57 C58 1.386(4)
C57 D57 0.9500
C58 C59 1.376(4)
C58 D58 0.9500
C59 C60 1.375(4)
C59 D59 0.9500
C60 D60 0.9500

loop_
_geom_torsion_atom_site_label_1
_geom_torsion_atom_site_label_2
_geom_torsion_atom_site_label_3
_geom_torsion_atom_site_label_4
_geom_torsion
N4 Mg1 O1 C54 -49.67(19)
N2 Mg1 O1 C54 128.77(17)
N1 Mg1 O1 C54 65.85(18)
N3 Mg1 O1 C54 -112.23(17)
N4 Mg1 O1 C51 123.45(18)
N2 Mg1 O1 C51 -58.12(19)
N1 Mg1 O1 C51 -121.04(18)
N3 Mg1 O1 C51 60.89(18)
O1 Mg1 N1 C1 114.66(13)
N4 Mg1 N1 C1 -126.85(13)
N2 Mg1 N1 C1 -0.48(13)
O1 Mg1 N1 C8 -60.6(3)
N4 Mg1 N1 C8 57.9(3)
N2 Mg1 N1 C8 -175.7(3)
O1 Mg1 N2 C1 -82.37(14)
N4 Mg1 N2 C1 95.74(15)
N1 Mg1 N2 C1 0.48(12)
N3 Mg1 N2 C1 170.67(13)
O1 Mg1 N2 C17 93.8(3)
N4 Mg1 N2 C17 -88.1(3)
N1 Mg1 N2 C17 176.6(3)
N3 Mg1 N2 C17 -13.2(3)
O1 Mg1 N3 C26 115.58(13)
N4 Mg1 N3 C26 0.21(12)
N2 Mg1 N3 C26 -125.08(13)
O1 Mg1 N3 C33 -65.9(2)
N4 Mg1 N3 C33 178.7(3)
N2 Mg1 N3 C33 53.4(3)
O1 Mg1 N4 C26 -82.12(14)
N2 Mg1 N4 C26 99.76(15)
N1 Mg1 N4 C26 172.01(12)
N3 Mg1 N4 C26 -0.21(12)
O1 Mg1 N4 C42 109.4(2)
N2 Mg1 N4 C42 -68.7(3)
N1 Mg1 N4 C42 3.6(3)
N3 Mg1 N4 C42 -168.6(3)
C8 N1 C1 N2 177.33(19)
Mg1 N1 C1 N2 0.73(19)
C8 N1 C1 C2 -2.4(3)
Mg1 N1 C1 C2 -178.97(18)
C17 N2 C1 N1 -178.0(2)
Mg1 N2 C1 N1 -0.74(19)
C17 N2 C1 C2 1.7(3)
Mg1 N2 C1 C2 178.95(18)
N1 C1 C2 C3A -62.8(5)
N2 C1 C2 C3A 117.5(5)
N1 C1 C2 C7 107.8(3)
N2 C1 C2 C7 -71.9(3)
N1 C1 C2 C3 -111.9(3)
N2 C1 C2 C3 68.4(3)
C3A C2 C3 C4 55.9(4)
C7 C2 C3 C4 -52.1(3)
C1 C2 C3 C4 167.3(2)
C7 C2 C3A C4 38.9(8)
C3 C2 C3A C4 -56.3(4)
C1 C2 C3A C4 -150.8(4)
C2 C3A C4 C5 -34.4(8)
C2 C3A C4 C5A -65.2(8)
C2 C3A C4 C3 56.1(4)
C2 C3 C4 C5 55.0(3)
C2 C3 C4 C5A 21.4(9)
C2 C3 C4 C3A -55.6(4)
C5A C4 C5 C6 64.4(6)
C3A C4 C5 C6 -6.4(6)
C3 C4 C5 C6 -52.3(4)
C5 C4 C5A C6 -64.6(6)
C3A C4 C5A C6 56.9(12)
C3 C4 C5A C6 14.5(16)
C4 C5A C6 C5 64.5(6)
C4 C5A C6 C7 -22.6(15)
C4 C5 C6 C5A -64.6(6)
C4 C5 C6 C7 45.2(4)
C3A C2 C7 C6 -2.5(5)
C3 C2 C7 C6 45.5(4)
C1 C2 C7 C6 -173.5(2)
C5A C6 C7 C2 -6.2(9)
C5 C6 C7 C2 -41.2(4)
C1 N1 C8 C9 98.0(3)
Mg1 N1 C8 C9 -87.8(3)
C1 N1 C8 C13 -87.5(3)
Mg1 N1 C8 C13 86.7(3)
C13 C8 C9 C10 -1.1(3)
N1 C8 C9 C10 173.5(2)
C13 C8 C9 C14 179.2(2)
N1 C8 C9 C14 -6.2(3)
C8 C9 C10 C11 -1.3(3)
C14 C9 C10 C11 178.4(2)
C9 C10 C11 C12 2.4(4)
C9 C10 C11 C15 -177.6(2)
C10 C11 C12 C13 -1.1(4)
C15 C11 C12 C13 178.9(2)
C11 C12 C13 C8 -1.2(4)
C11 C12 C13 C16 177.9(2)
C9 C8 C13 C12 2.4(3)
N1 C8 C13 C12 -172.2(2)
C9 C8 C13 C16 -176.7(2)
N1 C8 C13 C16 8.7(3)
C1 N2 C17 C22 94.7(3)
Mg1 N2 C17 C22 -80.7(3)
C1 N2 C17 C18 -91.3(3)
Mg1 N2 C17 C18 93.3(3)
C22 C17 C18 C19 -3.9(3)
N2 C17 C18 C19 -177.9(2)
C22 C17 C18 C23 173.5(2)
N2 C17 C18 C23 -0.6(3)
C17 C18 C19 C20 1.3(3)
C23 C18 C19 C20 -176.1(2)
C18 C19 C20 C21 1.0(3)
C18 C19 C20 C24 178.4(2)
C19 C20 C21 C22 -0.7(3)
C24 C20 C21 C22 -178.2(2)
C20 C21 C22 C17 -1.8(4)
C20 C21 C22 C25 175.1(2)
C18 C17 C22 C21 4.1(3)
N2 C17 C22 C21 178.3(2)
C18 C17 C22 C25 -172.7(2)
N2 C17 C22 C25 1.4(3)
C33 N3 C26 N4 -179.17(19)
Mg1 N3 C26 N4 -0.32(18)
C33 N3 C26 C27 3.5(4)
Mg1 N3 C26 C27 -177.61(19)
C42 N4 C26 N3 172.0(2)
Mg1 N4 C26 N3 0.33(19)
C42 N4 C26 C27 -10.5(3)
Mg1 N4 C26 C27 177.80(17)
N3 C26 C27 C32 101.1(3)
N4 C26 C27 C32 -75.9(3)
N3 C26 C27 C28A -71.7(17)
N4 C26 C27 C28A 111.2(17)
N3 C26 C27 C28 -32.3(3)
N4 C26 C27 C28 150.6(2)
C32 C27 C28 C29 52.6(3)
C28A C27 C28 C29 -63.6(12)
C26 C27 C28 C29 -174.6(2)
C32 C27 C28A C29 -18(3)
C28 C27 C28A C29 63.6(12)
C26 C27 C28A C29 154.2(13)
C27 C28 C29 C28A 63.5(12)
C27 C28 C29 C30A -12.9(10)
C27 C28 C29 C30 -58.0(3)
C27 C28A C29 C28 -63.7(12)
C27 C28A C29 C30A 55(3)
C27 C28A C29 C30 12(3)
C28 C29 C30 C31 57.6(3)
C28A C29 C30 C31 22.4(18)
C30A C29 C30 C31 -57.4(7)
C28 C29 C30A C31 -28.7(18)
C28A C29 C30A C31 -63.7(17)
C30 C29 C30A C31 57.4(7)
C29 C30 C31 C32 -53.2(3)
C29 C30 C31 C30A 57.3(7)
C29 C30A C31 C32 34.2(17)
C29 C30A C31 C30 -57.5(7)
C30 C31 C32 C27 48.8(4)
C30A C31 C32 C27 2.6(9)
C28A C27 C32 C31 -11.4(17)
C28 C27 C32 C31 -47.8(3)
C26 C27 C32 C31 175.6(2)
C26 N3 C33 C38 -87.5(3)
Mg1 N3 C33 C38 94.4(3)
C26 N3 C33 C34 99.3(3)
Mg1 N3 C33 C34 -78.8(3)
C38 C33 C34 C35 2.1(3)
N3 C33 C34 C35 175.6(2)
C38 C33 C34 C39 -178.6(2)
N3 C33 C34 C39 -5.2(3)
C33 C34 C35 C36 -0.9(3)
C39 C34 C35 C36 179.8(2)
C34 C35 C36 C37 -0.7(3)
C34 C35 C36 C40 179.6(2)
C35 C36 C37 C38 1.0(3)
C40 C36 C37 C38 -179.2(2)
C36 C37 C38 C33 0.2(3)
C36 C37 C38 C41 179.8(2)
C34 C33 C38 C37 -1.8(3)
N3 C33 C38 C37 -174.9(2)
C34 C33 C38 C41 178.7(2)
N3 C33 C38 C41 5.6(3)
C26 N4 C42 C43 -70.8(3)
Mg1 N4 C42 C43 95.4(3)
C26 N4 C42 C47 116.0(2)
Mg1 N4 C42 C47 -77.9(3)
C47 C42 C43 C44 -4.6(3)
N4 C42 C43 C44 -177.9(2)
C47 C42 C43 C48 171.2(2)
N4 C42 C43 C48 -2.1(3)
C42 C43 C44 C45 1.5(4)
C48 C43 C44 C45 -174.4(2)
C43 C44 C45 C46 2.1(3)
C43 C44 C45 C49 -178.1(2)
C44 C45 C46 C47 -2.4(3)
C49 C45 C46 C47 177.7(2)
C45 C46 C47 C42 -0.7(3)
C45 C46 C47 C50 177.7(2)
C43 C42 C47 C46 4.3(3)
N4 C42 C47 C46 177.7(2)
C43 C42 C47 C50 -174.1(2)
N4 C42 C47 C50 -0.7(3)
C54 O1 C51 C52 12.1(3)
Mg1 O1 C51 C52 -161.78(15)
O1 C51 C52 C53 -31.7(3)
C51 C52 C53 C54 39.0(3)
C51 O1 C54 C53 12.7(3)
Mg1 O1 C54 C53 -173.09(16)
C52 C53 C54 O1 -32.3(3)
C60 C55 C56 C57 0.3(4)
C55 C56 C57 C58 -0.5(4)
C56 C57 C58 C59 0.8(4)
C57 C58 C59 C60 -0.9(4)
C58 C59 C60 C55 0.6(4)
C56 C55 C60 C59 -0.3(4)
